data_4107712
loop_
_publ_author_name
'Peng Fu'
'Marc L. Snapper'
'Amir H. Hoveyda'

_publ_section_title
;
 Catalytic Asymmetric Alkylations of Ketoimines. Enantioselective
 Synthesis of N-Substituted Quaternary Carbon Stereogenic Centers by
 Zr-Catalyzed Additions of Dialkylzinc Reagents to Aryl-, Alkyl-, and
 Trifluoroalkyl-Substituted Ketoimines
;
_journal_name_full 'Journal of the American Chemical Society'
_journal_page_first 5530
_journal_page_last 5541
_journal_paper_doi 10.1021/ja8001343
_journal_volume 130
_journal_year 2008
_chemical_absolute_configuration ad
_chemical_formula_sum 'C17 H18 Br N O3'
_chemical_formula_weight 364.23
_chemical_name_systematic
; 
 ? 
;
_space_group_IT_number 19
_symmetry_cell_setting orthorhombic
_symmetry_space_group_name_Hall 'P 2ac 2ab'
_symmetry_space_group_name_H-M 'P 21 21 21'
_atom_sites_solution_hydrogens geom
_atom_sites_solution_primary direct
_atom_sites_solution_secondary difmap
_audit_creation_method SHELXL-97
_cell_angle_alpha 90.00
_cell_angle_beta 90.00
_cell_angle_gamma 90.00
_cell_formula_units_Z 4
_cell_length_a 6.464(3)
_cell_length_b 8.621(4)
_cell_length_c 29.556(11)
_cell_measurement_temperature 193(2)
_cell_volume 1647.0(12)
_computing_cell_refinement 'Bruker SMART'
_computing_data_collection 'Bruker SMART'
_computing_data_reduction 'Bruker SAINT'
_computing_molecular_graphics 'Bruker SHELXTL'
_computing_publication_material 'Bruker SHELXTL'
_computing_structure_refinement 'SHELXL-97 (Sheldrick, 1997)'
_computing_structure_solution 'SHELXS-97 (Sheldrick, 1990)'
_diffrn_ambient_temperature 193(2)
_diffrn_measured_fraction_theta_full 0.999
_diffrn_measured_fraction_theta_max 0.999
_diffrn_measurement_device_type 'CCD area detector'
_diffrn_measurement_method 'phi and omega scans'
_diffrn_radiation_monochromator graphite
_diffrn_radiation_source 'normal-focus sealed tube'
_diffrn_radiation_type MoK\a
_diffrn_radiation_wavelength 0.71073
_diffrn_reflns_av_R_equivalents 0.0289
_diffrn_reflns_av_sigmaI/netI 0.0457
_diffrn_reflns_limit_h_max 6
_diffrn_reflns_limit_h_min -8
_diffrn_reflns_limit_k_max 11
_diffrn_reflns_limit_k_min -11
_diffrn_reflns_limit_l_max 39
_diffrn_reflns_limit_l_min -33
_diffrn_reflns_number 11676
_diffrn_reflns_theta_full 28.27
_diffrn_reflns_theta_max 28.27
_diffrn_reflns_theta_min 1.38
_exptl_absorpt_coefficient_mu 2.507
_exptl_absorpt_correction_T_max 0.7876
_exptl_absorpt_correction_T_min 0.6340
_exptl_absorpt_correction_type multi-scan
_exptl_absorpt_process_details '(SADABS;Sheldeick, 1996)'
_exptl_crystal_colour colorless
_exptl_crystal_density_diffrn 1.469
_exptl_crystal_density_meas ?
_exptl_crystal_description chunk
_exptl_crystal_F_000 744
_exptl_crystal_size_max 0.20
_exptl_crystal_size_mid 0.20
_exptl_crystal_size_min 0.10
_refine_diff_density_max 0.535
_refine_diff_density_min -0.244
_refine_diff_density_rms 0.057
_refine_ls_abs_structure_details 'Flack H D (1983), Acta Cryst. A39, 876-881'
_refine_ls_abs_structure_Flack -0.001(6)
_refine_ls_extinction_method none
_refine_ls_goodness_of_fit_ref 0.995
_refine_ls_hydrogen_treatment mixed
_refine_ls_matrix_type full
_refine_ls_number_parameters 271
_refine_ls_number_reflns 4052
_refine_ls_number_restraints 0
_refine_ls_restrained_S_all 0.995
_refine_ls_R_factor_all 0.0338
_refine_ls_R_factor_gt 0.0293
_refine_ls_shift/su_max 0.028
_refine_ls_shift/su_mean 0.002
_refine_ls_structure_factor_coef Fsqd
_refine_ls_weighting_details 'calc w=1/[\s^2^(Fo^2^)+(0.0319P)^2^+0.0000P] where P=(Fo^2^+2Fc^2^)/3'
_refine_ls_weighting_scheme calc
_refine_ls_wR_factor_gt 0.0685
_refine_ls_wR_factor_ref 0.0699
_reflns_number_gt 3623
_reflns_number_total 4052
_reflns_threshold_expression >2sigma(I)
_cod_data_source_file ja8001343-file005.cif
_cod_data_source_block pf011
_cod_depositor_comments
;
The following automatic conversions were performed:

'_exptl_crystal_density_meas' value 'none' was changed to '?' - the
value is perceived as not measured.

Automatic conversion script
Id: cif_fix_values 3008 2015-01-20 13:52:24Z robertas 
;
_cod_original_cell_volume 1647.0(13)
_cod_database_code 4107712

loop_
_symmetry_equiv_pos_as_xyz
'x, y, z'
'-x+1/2, -y, z+1/2'
'-x, y+1/2, -z+1/2'
'x+1/2, -y+1/2, -z'

loop_
_atom_site_label
_atom_site_type_symbol
_atom_site_fract_x
_atom_site_fract_y
_atom_site_fract_z
_atom_site_U_iso_or_equiv
_atom_site_adp_type
_atom_site_occupancy
_atom_site_symmetry_multiplicity
_atom_site_calc_flag
Br1 Br 0.63686(4) 0.62638(3) 0.191981(9) 0.05818(9) Uani 1 1 d
O1 O 0.5159(2) -0.29681(16) 0.07453(5) 0.0381(3) Uani 1 1 d
O2 O 0.1287(3) -0.17409(18) 0.18573(5) 0.0513(4) Uani 1 1 d
O3 O -0.0420(2) 0.04705(16) 0.19868(4) 0.0379(3) Uani 1 1 d
N1 N 0.2966(3) -0.07035(19) 0.10932(6) 0.0331(3) Uani 1 1 d
C1 C 0.1549(3) 0.03658(19) 0.13126(5) 0.0263(3) Uani 1 1 d
C2 C 0.2658(3) 0.18639(19) 0.14619(6) 0.0243(3) Uani 1 1 d
C3 C 0.4590(3) 0.1732(2) 0.16699(6) 0.0323(4) Uani 1 1 d
C4 C 0.5683(3) 0.3026(2) 0.18105(7) 0.0376(4) Uani 1 1 d
C5 C 0.4843(3) 0.4485(2) 0.17387(6) 0.0332(4) Uani 1 1 d
C6 C 0.2915(3) 0.4663(2) 0.15393(7) 0.0337(4) Uani 1 1 d
C7 C 0.1833(3) 0.3343(2) 0.14036(6) 0.0289(4) Uani 1 1 d
C8 C -0.0395(3) 0.0639(3) 0.10207(7) 0.0370(4) Uani 1 1 d
C9 C 0.0832(3) -0.04567(19) 0.17487(6) 0.0266(3) Uani 1 1 d
C10 C 0.4079(2) -0.0376(2) 0.07024(6) 0.0273(3) Uani 1 1 d
C11 C 0.5288(3) -0.1592(2) 0.05154(6) 0.0297(4) Uani 1 1 d
C12 C 0.6452(3) -0.1349(2) 0.01268(6) 0.0369(4) Uani 1 1 d
C13 C 0.6454(3) 0.0100(3) -0.00829(7) 0.0400(4) Uani 1 1 d
C14 C 0.5309(3) 0.1295(3) 0.00967(6) 0.0385(4) Uani 1 1 d
C15 C 0.4121(3) 0.1059(2) 0.04865(6) 0.0336(4) Uani 1 1 d
C16 C 0.6560(4) -0.4174(3) 0.06097(9) 0.0532(6) Uani 1 1 d
C17 C -0.1203(3) -0.0125(3) 0.24118(6) 0.0370(4) Uani 1 1 d
H3 H 0.342(3) 0.187(3) 0.0623(7) 0.033(5) Uiso 1 1 d
H11 H -0.132(4) 0.127(3) 0.1164(8) 0.044(6) Uiso 1 1 d
H4 H 0.720(3) -0.220(3) 0.0003(9) 0.046(6) Uiso 1 1 d
H9 H -0.009(4) 0.123(4) 0.0735(9) 0.058(7) Uiso 1 1 d
H2 H 0.535(3) 0.219(3) -0.0043(8) 0.034(6) Uiso 1 1 d
H7 H 0.630(4) -0.504(3) 0.0795(8) 0.047(6) Uiso 1 1 d
H10 H -0.095(4) -0.037(3) 0.0979(9) 0.055(7) Uiso 1 1 d
H13 H 0.057(4) 0.351(3) 0.1275(8) 0.045(6) Uiso 1 1 d
H8 H 0.315(3) -0.150(3) 0.1207(7) 0.027(5) Uiso 1 1 d
H12 H 0.701(4) 0.293(3) 0.1928(9) 0.056(7) Uiso 1 1 d
H6 H 0.633(4) -0.446(3) 0.0266(9) 0.056(7) Uiso 1 1 d
H1 H 0.723(4) 0.023(3) -0.0340(9) 0.054(7) Uiso 1 1 d
H5 H 0.796(5) -0.378(4) 0.0629(10) 0.068(8) Uiso 1 1 d
H15 H -0.159(5) 0.066(4) 0.2611(10) 0.075(9) Uiso 1 1 d
H14 H -0.241(5) -0.097(4) 0.2349(12) 0.089(11) Uiso 1 1 d
H16 H 0.000(6) -0.059(3) 0.2542(11) 0.077(9) Uiso 1 1 d
H17 H 0.237(3) 0.569(3) 0.1495(8) 0.038(6) Uiso 1 1 d
H18 H 0.521(3) 0.065(3) 0.1715(7) 0.033(5) Uiso 1 1 d

loop_
_atom_site_aniso_label
_atom_site_aniso_U_11
_atom_site_aniso_U_22
_atom_site_aniso_U_33
_atom_site_aniso_U_23
_atom_site_aniso_U_13
_atom_site_aniso_U_12
Br1 0.06487(16) 0.03760(12) 0.07208(17) -0.00714(11) -0.01598(12) -0.01699(10)
O1 0.0427(7) 0.0315(7) 0.0401(7) -0.0041(5) 0.0117(6) 0.0051(6)
O2 0.0721(10) 0.0289(7) 0.0529(9) 0.0100(6) 0.0275(9) 0.0107(7)
O3 0.0448(7) 0.0366(7) 0.0324(7) 0.0043(5) 0.0146(6) 0.0103(6)
N1 0.0441(9) 0.0234(8) 0.0319(8) 0.0007(6) 0.0100(6) 0.0052(6)
C1 0.0288(8) 0.0245(8) 0.0257(8) -0.0015(6) 0.0020(7) 0.0013(7)
C2 0.0263(8) 0.0242(7) 0.0225(8) 0.0015(6) 0.0040(6) 0.0009(6)
C3 0.0304(9) 0.0283(9) 0.0380(10) 0.0010(7) -0.0018(7) 0.0045(7)
C4 0.0311(9) 0.0388(10) 0.0429(11) -0.0008(8) -0.0058(8) -0.0010(8)
C5 0.0362(9) 0.0286(9) 0.0349(9) -0.0035(7) 0.0004(7) -0.0077(7)
C6 0.0409(10) 0.0238(9) 0.0365(10) 0.0001(7) 0.0038(8) 0.0033(7)
C7 0.0280(9) 0.0279(9) 0.0309(9) 0.0009(6) -0.0015(7) 0.0041(6)
C8 0.0327(9) 0.0428(11) 0.0354(10) -0.0022(9) -0.0069(8) -0.0030(8)
C9 0.0254(8) 0.0239(8) 0.0306(8) -0.0023(6) 0.0015(6) -0.0019(6)
C10 0.0261(8) 0.0307(9) 0.0251(8) -0.0061(6) 0.0005(6) -0.0019(6)
C11 0.0283(8) 0.0307(9) 0.0301(9) -0.0070(7) -0.0003(7) -0.0027(7)
C12 0.0322(8) 0.0442(10) 0.0344(9) -0.0103(8) 0.0063(7) 0.0007(10)
C13 0.0354(9) 0.0529(12) 0.0318(9) -0.0020(8) 0.0083(9) -0.0059(10)
C14 0.0422(10) 0.0414(11) 0.0319(10) 0.0053(9) 0.0025(8) -0.0037(9)
C15 0.0387(9) 0.0330(10) 0.0291(9) -0.0035(7) 0.0019(7) 0.0018(7)
C16 0.0580(14) 0.0400(12) 0.0616(15) 0.0003(10) 0.0204(12) 0.0149(11)
C17 0.0417(11) 0.0395(10) 0.0297(9) -0.0001(8) 0.0095(8) -0.0011(9)

loop_
_atom_type_symbol
_atom_type_description
_atom_type_scat_dispersion_real
_atom_type_scat_dispersion_imag
_atom_type_scat_source
C C 0.0033 0.0016 'International Tables Vol C Tables 4.2.6.8 and 6.1.1.4'
H H 0.0000 0.0000 'International Tables Vol C Tables 4.2.6.8 and 6.1.1.4'
N N 0.0061 0.0033 'International Tables Vol C Tables 4.2.6.8 and 6.1.1.4'
O O 0.0106 0.0060 'International Tables Vol C Tables 4.2.6.8 and 6.1.1.4'
Br Br -0.2901 2.4595 'International Tables Vol C Tables 4.2.6.8 and 6.1.1.4'

loop_
_geom_angle_atom_site_label_1
_geom_angle_atom_site_label_2
_geom_angle_atom_site_label_3
_geom_angle
C11 O1 C16 116.78(16)
C9 O3 C17 117.12(15)
C10 N1 C1 124.65(16)
C10 N1 H8 117.4(16)
C1 N1 H8 117.9(16)
N1 C1 C8 111.17(15)
N1 C1 C2 111.46(15)
C8 C1 C2 114.29(15)
N1 C1 C9 105.71(14)
C8 C1 C9 107.03(15)
C2 C1 C9 106.60(13)
C7 C2 C3 118.14(16)
C7 C2 C1 123.57(15)
C3 C2 C1 118.28(15)
C4 C3 C2 121.53(17)
C4 C3 H18 119.7(12)
C2 C3 H18 118.8(12)
C3 C4 C5 119.00(18)
C3 C4 H12 120.9(18)
C5 C4 H12 119.9(18)
C4 C5 C6 121.19(17)
C4 C5 Br1 119.03(15)
C6 C5 Br1 119.78(15)
C5 C6 C7 118.86(17)
C5 C6 H17 119.3(13)
C7 C6 H17 121.9(13)
C2 C7 C6 121.26(16)
C2 C7 H13 122.6(16)
C6 C7 H13 116.1(16)
C1 C8 H11 111.6(15)
C1 C8 H9 112.9(15)
H11 C8 H9 102(2)
C1 C8 H10 104.0(17)
H11 C8 H10 111(2)
H9 C8 H10 115(2)
O2 C9 O3 124.33(17)
O2 C9 C1 125.37(16)
O3 C9 C1 110.29(14)
N1 C10 C15 124.85(16)
N1 C10 C11 117.30(16)
C15 C10 C11 117.84(16)
O1 C11 C12 124.99(16)
O1 C11 C10 114.40(15)
C12 C11 C10 120.60(17)
C11 C12 C13 120.20(18)
C11 C12 H4 118.6(16)
C13 C12 H4 121.2(16)
C14 C13 C12 119.94(19)
C14 C13 H1 121.7(17)
C12 C13 H1 118.4(17)
C13 C14 C15 120.3(2)
C13 C14 H2 117.3(15)
C15 C14 H2 122.4(15)
C10 C15 C14 121.15(18)
C10 C15 H3 117.4(13)
C14 C15 H3 121.3(13)
O1 C16 H7 107.3(15)
O1 C16 H6 110.4(15)
H7 C16 H6 111(2)
O1 C16 H5 108.6(19)
H7 C16 H5 114(2)
H6 C16 H5 106(2)
O3 C17 H15 112.4(19)
O3 C17 H14 110.0(18)
H15 C17 H14 114(3)
O3 C17 H16 102(2)
H15 C17 H16 105(3)
H14 C17 H16 112(3)

loop_
_geom_bond_atom_site_label_1
_geom_bond_atom_site_label_2
_geom_bond_distance
Br1 C5 1.9006(19)
O1 C11 1.370(2)
O1 C16 1.436(3)
O2 C9 1.190(2)
O3 C9 1.337(2)
O3 C17 1.448(2)
N1 C10 1.390(2)
N1 C1 1.453(2)
N1 H8 0.77(2)
C1 C8 1.542(3)
C1 C2 1.542(2)
C1 C9 1.542(2)
C2 C7 1.393(2)
C2 C3 1.396(2)
C3 C4 1.385(3)
C3 H18 1.02(2)
C4 C5 1.386(3)
C4 H12 0.93(3)
C5 C6 1.387(3)
C6 C7 1.395(3)
C6 H17 0.96(2)
C7 H13 0.91(3)
C8 H11 0.91(2)
C8 H9 1.00(3)
C8 H10 0.94(3)
C10 C15 1.392(3)
C10 C11 1.419(2)
C11 C12 1.389(3)
C12 C13 1.395(3)
C12 H4 0.95(3)
C13 C14 1.375(3)
C13 H1 0.92(3)
C14 C15 1.400(3)
C14 H2 0.87(2)
C15 H3 0.92(2)
C16 H7 0.94(3)
C16 H6 1.06(3)
C16 H5 0.97(3)
C17 H15 0.93(3)
C17 H14 1.08(4)
C17 H16 0.96(4)

loop_
_geom_torsion_atom_site_label_1
_geom_torsion_atom_site_label_2
_geom_torsion_atom_site_label_3
_geom_torsion_atom_site_label_4
_geom_torsion
C10 N1 C1 C8 68.6(2)
C10 N1 C1 C2 -60.2(2)
C10 N1 C1 C9 -175.60(16)
N1 C1 C2 C7 136.79(17)
C8 C1 C2 C7 9.7(2)
C9 C1 C2 C7 -108.32(18)
N1 C1 C2 C3 -43.7(2)
C8 C1 C2 C3 -170.79(16)
C9 C1 C2 C3 71.19(18)
C7 C2 C3 C4 -0.9(3)
C1 C2 C3 C4 179.61(17)
C2 C3 C4 C5 -0.6(3)
C3 C4 C5 C6 1.5(3)
C3 C4 C5 Br1 -178.67(15)
C4 C5 C6 C7 -1.0(3)
Br1 C5 C6 C7 179.18(14)
C3 C2 C7 C6 1.4(3)
C1 C2 C7 C6 -179.11(17)
C5 C6 C7 C2 -0.5(3)
C17 O3 C9 O2 2.2(3)
C17 O3 C9 C1 -179.00(15)
N1 C1 C9 O2 -3.9(2)
C8 C1 C9 O2 114.6(2)
C2 C1 C9 O2 -122.7(2)
N1 C1 C9 O3 177.26(14)
C8 C1 C9 O3 -64.15(19)
C2 C1 C9 O3 58.54(17)
C1 N1 C10 C15 5.4(3)
C1 N1 C10 C11 -175.75(16)
C16 O1 C11 C12 9.3(3)
C16 O1 C11 C10 -171.69(18)
N1 C10 C11 O1 1.3(2)
C15 C10 C11 O1 -179.74(15)
N1 C10 C11 C12 -179.58(16)
C15 C10 C11 C12 -0.7(3)
O1 C11 C12 C13 179.35(18)
C10 C11 C12 C13 0.4(3)
C11 C12 C13 C14 0.3(3)
C12 C13 C14 C15 -0.7(3)
N1 C10 C15 C14 179.09(18)
C11 C10 C15 C14 0.3(3)
C13 C14 C15 C10 0.4(3)
